data_1507777
loop_
_publ_author_name
'Kumada, N'
'Takei, T'
'Haramoto, R'
'Yonesaki, Y'
'Dong, Q'
'Kinomura, N'
'Nishimoto, S'
'Kameshima, Y'
'Miyake, M'

_publ_section_title
;
 Preparation and crystal structure of a new bismuth vanadate,
 Bi3.33(VO4)2O2
;
_journal_name_full
;
Materials Research Bulletin
;
_journal_page_first 962
_journal_page_last 965
_journal_paper_doi 10.1016/j.materresbull.2011.02.009
_journal_volume 46
_journal_year 2011
_chemical_formula_sum 'Bi3.33 O10 V2'
_space_group_IT_number 2
_symmetry_cell_setting triclinic
_symmetry_Int_Tables_number 2
_symmetry_space_group_name_Hall '-P 1'
_symmetry_space_group_name_H-M 'P -1'
_atom_sites_solution_primary direct
_atom_sites_solution_secondary difmap
_cell_angle_alpha 106.090(7)
_cell_angle_beta 94.468(7)
_cell_angle_gamma 112.506(8)
_cell_formula_units_Z 2
_cell_length_a 7.1135(14)
_cell_length_b 7.8442(15)
_cell_length_c 9.3719(18)
_cell_measurement_reflns_used 4008
_cell_measurement_temperature 293
_cell_measurement_theta_max 27.50
_cell_measurement_theta_min 3.11
_cell_volume 454.12(16)
_computing_cell_refinement PROCESS-AUTO
_computing_data_collection PROCESS-AUTO
_computing_data_reduction CrystalClear
_computing_molecular_graphics 'CrystalStructure 4.0'
_computing_publication_material 'CrystalStructure 4.0 (Rigaku, 2009)'
_computing_structure_refinement 'SHELXL97 (Sheldrick, 1997)'
_diffrn_ambient_temperature 293
_diffrn_measured_fraction_theta_full 0.998
_diffrn_measured_fraction_theta_max 0.998
_diffrn_measurement_device_type 'Rigaku Mercury375R/M CCD (XtaLAB mini)'
_diffrn_measurement_method \w
_diffrn_radiation_type 'Mo K\a'
_diffrn_radiation_wavelength 0.71075
_diffrn_reflns_av_R_equivalents 0.0715
_diffrn_reflns_limit_h_max 9
_diffrn_reflns_limit_h_min -9
_diffrn_reflns_limit_k_max 10
_diffrn_reflns_limit_k_min -10
_diffrn_reflns_limit_l_max 12
_diffrn_reflns_limit_l_min -12
_diffrn_reflns_number 4811
_diffrn_reflns_theta_full 27.48
_diffrn_reflns_theta_max 27.48
_diffrn_standards_number 0
_exptl_absorpt_coefficient_mu 59.852
_exptl_absorpt_correction_type none
_exptl_crystal_colour Colorless
_exptl_crystal_density_diffrn 6.588
_exptl_crystal_density_method 'not measured'
_exptl_crystal_description Plate
_exptl_crystal_F_000 762.00
_exptl_crystal_size_max 0.07
_exptl_crystal_size_mid 0.07
_exptl_crystal_size_min 0.02
_refine_diff_density_max 4.460
_refine_diff_density_min -3.910
_refine_ls_extinction_coef 0.0003(2)
_refine_ls_extinction_method SHELXL
_refine_ls_goodness_of_fit_ref 0.734
_refine_ls_number_parameters 147
_refine_ls_number_reflns 2085
_refine_ls_number_restraints 0
_refine_ls_R_factor_gt 0.0521
_refine_ls_shift/su_max 0.404
_refine_ls_structure_factor_coef Fsqd
_refine_ls_weighting_details 'w = 1/[\s^2^(Fo^2^)+(0.1000P)^2^+0.0000P] where P=(Fo^2^+2Fc^2^)/3'
_refine_ls_weighting_scheme calc
_refine_ls_wR_factor_ref 0.1443
_reflns_number_gt 1436
_reflns_number_total 2085
_reflns_threshold_expression F>2.0\s(F)
_cod_data_source_file BiVO_CIF.cif
_cod_data_source_block BiVO
_cod_original_cell_volume 454.11(16)
_cod_original_formula_sum 'Bi3.33 V2 O10'
_cod_database_code 1507777

loop_
_symmetry_equiv_pos_site_id
_symmetry_equiv_pos_as_xyz
1 +X,+Y,+Z
2 -X,-Y,-Z

loop_
_atom_site_label
_atom_site_type_symbol
_atom_site_fract_x
_atom_site_fract_y
_atom_site_fract_z
_atom_site_U_iso_or_equiv
_atom_site_adp_type
_atom_site_occupancy
_atom_site_symmetry_multiplicity
_atom_site_calc_flag
_atom_site_refinement_flags
Bi(1) Bi 0.42398(14) 0.29113(11) 0.07759(9) 0.0209(2) Uani 1.00 1 d .
Bi(2) Bi 0.65265(12) 0.36802(10) 0.48420(8) 0.0114(2) Uani 1.00 1 d .
Bi(3) Bi -0.0507(6) 0.5046(5) 0.0198(4) 0.0216(11) Uani 0.26 1 d P
Bi(4) Bi -0.19695(12) -0.20743(10) -0.67069(8) 0.0116(2) Uani 1.00 1 d .
V(1) V -0.0536(5) 0.2296(5) 0.2379(4) 0.0097(7) Uani 1.00 1 d .
V(2) V 0.3390(5) 0.8930(5) 0.2554(4) 0.0093(7) Uani 1.00 1 d .
O(1) O 0.133(2) 0.3439(19) 0.1423(17) 0.017(3) Uani 1.00 1 d .
O(2) O 0.557(2) 0.5367(18) 0.3740(13) 0.009(3) Uani 1.00 1 d .
O(3) O 0.898(2) 0.267(2) 0.7265(17) 0.021(3) Uani 1.00 1 d .
O(4) O 1.053(2) 0.2937(20) 0.4253(15) 0.018(3) Uani 1.00 1 d .
O(5) O 0.360(2) 0.1306(19) 0.3151(16) 0.017(3) Uani 1.00 1 d .
O(6) O 0.347(3) -0.192(3) 0.0692(16) 0.030(4) Uani 1.00 1 d .
O(7) O 0.753(2) 0.3131(20) 0.2396(15) 0.017(3) Uani 1.00 1 d .
O(8) O 0.346(2) 0.4078(17) -0.1076(13) 0.014(3) Uani 1.00 1 d .
O(9) O 0.4674(20) 0.1239(18) 0.6375(16) 0.014(3) Uani 1.00 1 d .
O(10) O 0.150(2) 0.014(2) -0.1679(17) 0.022(4) Uani 1.00 1 d .

loop_
_atom_site_aniso_label
_atom_site_aniso_U_11
_atom_site_aniso_U_22
_atom_site_aniso_U_33
_atom_site_aniso_U_12
_atom_site_aniso_U_13
_atom_site_aniso_U_23
Bi(1) 0.0232(5) 0.0162(4) 0.0258(5) 0.0068(4) 0.0103(4) 0.0113(3)
Bi(2) 0.0092(4) 0.0138(4) 0.0136(4) 0.0069(3) 0.0001(3) 0.0059(3)
Bi(3) 0.023(2) 0.0134(16) 0.023(2) 0.0062(16) -0.0026(15) 0.0025(13)
Bi(4) 0.0074(4) 0.0123(4) 0.0125(4) 0.0034(3) -0.0024(3) 0.0024(3)
V(1) 0.0065(16) 0.0113(16) 0.0106(16) 0.0031(13) 0.0006(13) 0.0039(12)
V(2) 0.0023(15) 0.0139(16) 0.0122(16) 0.0039(13) 0.0015(13) 0.0043(13)
O(1) 0.004(7) 0.022(8) 0.038(9) 0.010(6) 0.015(7) 0.019(7)
O(2) 0.020(8) 0.017(7) 0.004(6) 0.016(6) 0.002(6) 0.014(5)
O(3) 0.003(7) 0.024(8) 0.029(8) 0.002(6) 0.007(7) 0.006(7)
O(4) 0.022(9) 0.024(8) 0.012(7) 0.017(7) 0.002(7) 0.004(6)
O(5) 0.015(8) 0.014(7) 0.027(8) 0.013(6) -0.001(7) 0.007(6)
O(6) 0.024(10) 0.070(12) 0.015(8) 0.035(9) 0.008(7) 0.018(8)
O(7) 0.011(8) 0.028(8) 0.012(7) 0.015(7) -0.004(6) -0.002(6)
O(8) 0.025(9) 0.001(6) 0.003(6) -0.003(6) -0.006(6) -0.006(5)
O(9) 0.000(7) 0.017(7) 0.028(8) 0.010(6) -0.005(6) 0.006(6)
O(10) 0.024(9) 0.038(9) 0.032(9) 0.024(8) 0.020(8) 0.032(8)

loop_
_atom_type_symbol
_atom_type_description
_atom_type_scat_dispersion_real
_atom_type_scat_dispersion_imag
_atom_type_scat_source
Bi Bi -4.108 10.257
;
International Tables for Crystallography
(1992, Vol. C, Tables 4.2.6.8 and 6.1.1.4)
;
V V 0.300 0.529
;
International Tables for Crystallography
(1992, Vol. C, Tables 4.2.6.8 and 6.1.1.4)
;
O O 0.011 0.006
;
International Tables for Crystallography
(1992, Vol. C, Tables 4.2.6.8 and 6.1.1.4)
;

loop_
_geom_angle_atom_site_label_1
_geom_angle_atom_site_label_2
_geom_angle_atom_site_label_3
_geom_angle
_geom_angle_publ_flag
_geom_angle_site_symmetry_1
_geom_angle_site_symmetry_3
O(1) Bi(1) O(6) 161.6(5) yes . 2_655
O(1) Bi(1) O(7) 132.6(5) yes . .
O(1) Bi(1) O(8) 78.4(6) yes . .
O(1) Bi(1) O(8) 102.1(6) yes . 2_665
O(1) Bi(1) O(10) 83.9(5) yes . .
O(6) Bi(1) O(7) 65.5(5) yes 2_655 .
O(6) Bi(1) O(8) 88.2(6) yes 2_655 .
O(6) Bi(1) O(8) 83.9(6) yes 2_655 2_665
O(6) Bi(1) O(10) 79.1(5) yes 2_655 .
O(7) Bi(1) O(8) 138.4(5) yes . .
O(7) Bi(1) O(8) 78.1(5) yes . 2_665
O(7) Bi(1) O(10) 132.3(5) yes . .
O(8) Bi(1) O(8) 67.1(5) yes . 2_665
O(8) Bi(1) O(10) 66.1(5) yes . .
O(8) Bi(1) O(10) 130.4(5) yes 2_665 .
O(2) Bi(2) O(2) 75.1(6) yes . 2_666
O(2) Bi(2) O(4) 73.9(5) yes . 2_766
O(2) Bi(2) O(5) 78.7(5) yes . .
O(2) Bi(2) O(7) 73.3(6) yes . .
O(2) Bi(2) O(4) 93.8(5) yes 2_666 2_766
O(2) Bi(2) O(5) 87.9(5) yes 2_666 .
O(2) Bi(2) O(7) 146.3(6) yes 2_666 .
O(4) Bi(2) O(5) 151.2(6) yes 2_766 .
O(4) Bi(2) O(7) 88.7(4) yes 2_766 .
O(5) Bi(2) O(7) 74.7(5) yes . .
O(1) Bi(3) O(1) 160.4(2) yes . 2_565
O(1) Bi(3) O(3) 76.3(5) yes . 2_666
O(1) Bi(3) O(6) 86.9(6) yes . 2_555
O(1) Bi(3) O(8) 126.1(5) yes . 2_565
O(1) Bi(3) O(3) 110.9(6) yes 2_565 2_666
O(1) Bi(3) O(6) 100.6(6) yes 2_565 2_555
O(1) Bi(3) O(8) 73.4(5) yes 2_565 2_565
O(3) Bi(3) O(6) 129.9(6) yes 2_666 2_555
O(3) Bi(3) O(8) 75.8(5) yes 2_666 2_565
O(6) Bi(3) O(8) 77.2(6) yes 2_555 2_565
O(2) Bi(4) O(3) 112.0(6) yes 1_444 2_655
O(2) Bi(4) O(8) 77.4(5) yes 1_444 2_554
O(2) Bi(4) O(9) 75.0(6) yes 1_444 2_555
O(2) Bi(4) O(10) 141.5(5) yes 1_444 2_554
O(3) Bi(4) O(8) 84.8(6) yes 2_655 2_554
O(3) Bi(4) O(9) 172.2(6) yes 2_655 2_555
O(3) Bi(4) O(10) 91.0(6) yes 2_655 2_554
O(8) Bi(4) O(9) 93.7(6) yes 2_554 2_555
O(8) Bi(4) O(10) 74.3(5) yes 2_554 2_554
O(9) Bi(4) O(10) 81.2(6) yes 2_555 2_554
O(1) V(1) O(4) 110.9(7) yes . 1_455
O(1) V(1) O(7) 110.3(8) yes . 1_455
O(1) V(1) O(10) 112.5(8) yes . 2_555
O(4) V(1) O(7) 104.4(8) yes 1_455 1_455
O(4) V(1) O(10) 106.1(8) yes 1_455 2_555
O(7) V(1) O(10) 112.2(8) yes 1_455 2_555
O(3) V(2) O(5) 110.4(8) yes 2_666 1_565
O(3) V(2) O(6) 105.1(7) yes 2_666 1_565
O(3) V(2) O(9) 108.5(8) yes 2_666 2_666
O(5) V(2) O(6) 114.0(9) yes 1_565 1_565
O(5) V(2) O(9) 110.3(7) yes 1_565 2_666
O(6) V(2) O(9) 108.4(9) yes 1_565 2_666
Bi(1) O(1) Bi(3) 126.3(7) yes . .
Bi(1) O(1) Bi(3) 106.7(6) yes . 2_565
Bi(1) O(1) V(1) 130.4(9) yes . .
Bi(3) O(1) Bi(3) 19.6(2) yes . 2_565
Bi(3) O(1) V(1) 101.0(7) yes . .
Bi(3) O(1) V(1) 119.6(8) yes 2_565 .
Bi(2) O(2) Bi(2) 104.9(6) yes . 2_666
Bi(2) O(2) Bi(4) 119.3(7) yes . 1_666
Bi(2) O(2) Bi(4) 111.6(6) yes 2_666 1_666
Bi(3) O(3) Bi(4) 98.0(5) yes 2_666 2_655
Bi(3) O(3) V(2) 103.3(7) yes 2_666 2_666
Bi(4) O(3) V(2) 128.9(9) yes 2_655 2_666
Bi(2) O(4) V(1) 110.2(7) yes 2_766 1_655
Bi(2) O(5) V(2) 117.9(9) yes . 1_545
Bi(1) O(6) Bi(3) 97.1(6) yes 2_655 2_555
Bi(1) O(6) V(2) 137.8(10) yes 2_655 1_545
Bi(3) O(6) V(2) 102.2(8) yes 2_555 1_545
Bi(1) O(7) Bi(2) 98.4(6) yes . .
Bi(1) O(7) V(1) 144.7(7) yes . 1_655
Bi(2) O(7) V(1) 111.3(8) yes . 1_655
Bi(1) O(8) Bi(1) 112.9(5) yes . 2_665
Bi(1) O(8) Bi(3) 101.0(5) yes . 2_565
Bi(1) O(8) Bi(4) 118.6(6) yes . 2_554
Bi(1) O(8) Bi(3) 97.7(5) yes 2_665 2_565
Bi(1) O(8) Bi(4) 119.5(6) yes 2_665 2_554
Bi(3) O(8) Bi(4) 101.4(6) yes 2_565 2_554
Bi(4) O(9) V(2) 138.7(8) yes 2_555 2_666
Bi(1) O(10) Bi(4) 97.5(5) yes . 2_554
Bi(1) O(10) V(1) 135.5(10) yes . 2_555
Bi(4) O(10) V(1) 121.7(8) yes 2_554 2_555

loop_
_geom_bond_atom_site_label_1
_geom_bond_atom_site_label_2
_geom_bond_distance
_geom_bond_publ_flag
_geom_bond_site_symmetry_2
Bi(1) O(1) 2.351(16) yes .
Bi(1) O(6) 2.421(17) yes 2_655
Bi(1) O(7) 2.607(18) yes .
Bi(1) O(8) 2.298(9) yes .
Bi(1) O(8) 2.22(2) yes 2_665
Bi(1) O(10) 2.67(2) yes .
Bi(2) O(2) 2.147(9) yes .
Bi(2) O(2) 2.273(15) yes 2_666
Bi(2) O(4) 2.52(3) yes 2_766
Bi(2) O(5) 2.28(2) yes .
Bi(2) O(7) 2.427(11) yes .
Bi(3) O(1) 2.540(11) yes .
Bi(3) O(1) 2.337(12) yes 2_565
Bi(3) O(3) 2.41(3) yes 2_666
Bi(3) O(6) 2.40(4) yes 2_555
Bi(3) O(8) 2.57(2) yes 2_565
Bi(4) O(2) 2.270(19) yes 1_444
Bi(4) O(3) 2.414(18) yes 2_655
Bi(4) O(8) 2.117(18) yes 2_554
Bi(4) O(9) 2.275(16) yes 2_555
Bi(4) O(10) 2.381(12) yes 2_554
V(1) O(1) 1.759(16) yes .
V(1) O(4) 1.709(12) yes 1_455
V(1) O(7) 1.737(15) yes 1_455
V(1) O(10) 1.67(3) yes 2_555
V(2) O(3) 1.73(3) yes 2_666
V(2) O(5) 1.735(13) yes 1_565
V(2) O(6) 1.702(13) yes 1_565
V(2) O(9) 1.71(2) yes 2_666

loop_
_geom_torsion_atom_site_label_1
_geom_torsion_atom_site_label_2
_geom_torsion_atom_site_label_3
_geom_torsion_atom_site_label_4
_geom_torsion
_geom_torsion_publ_flag
_geom_torsion_site_symmetry_1
_geom_torsion_site_symmetry_2
_geom_torsion_site_symmetry_3
_geom_torsion_site_symmetry_4
O(6) Bi(1) O(1) Bi(3) -52(2) no 0_2 0_1 0_0 0_0
O(6) Bi(1) O(1) V(1) 107(2) no 0_2 0_1 0_0 0_0
O(6) Bi(1) O(1) Bi(3) -52(2) no 0_2 0_1 0_0 0_0
O(1) Bi(1) O(7) Bi(2) 6.9(9) no 0_1 0_0 0_0 0_0
O(1) Bi(1) O(7) V(1) 153.3(12) no 0_1 0_0 0_0 0_0
O(7) Bi(1) O(1) Bi(3) 141.2(6) no 0_1 0_0 0_0 0_0
O(7) Bi(1) O(1) V(1) -58.9(11) no 0_1 0_0 0_0 0_0
O(7) Bi(1) O(1) Bi(3) 141.8(6) no 0_1 0_0 0_0 0_0
O(1) Bi(1) O(8) Bi(1) 109.1(8) no 0_1 0_0 0_0 0_0
O(1) Bi(1) O(8) Bi(3) 5.5(4) no 0_1 0_0 0_0 0_0
O(1) Bi(1) O(8) Bi(4) -104.3(9) no 0_1 0_0 0_0 0_0
O(8) Bi(1) O(1) Bi(3) -6.7(6) no 0_1 0_0 0_0 0_0
O(8) Bi(1) O(1) V(1) 153.2(9) no 0_1 0_0 0_0 0_0
O(8) Bi(1) O(1) Bi(3) -6.1(4) no 0_1 0_0 0_0 0_0
O(1) Bi(1) O(8) Bi(1) -71.6(8) no 0_1 0_0 0_0 0_0
O(8) Bi(1) O(1) Bi(3) 56.3(7) no 0_2 0_1 0_1 0_0
O(8) Bi(1) O(1) V(1) -143.8(9) no 0_2 0_1 0_1 0_0
O(8) Bi(1) O(1) Bi(3) 56.8(6) no 0_2 0_1 0_1 0_0
O(6) Bi(1) O(7) Bi(2) -168.3(8) no 0_2 0_1 0_0 0_0
O(6) Bi(1) O(7) V(1) -22.0(13) no 0_2 0_1 0_0 0_0
O(6) Bi(1) O(8) Bi(1) -84.3(8) no 0_2 0_1 0_0 0_0
O(6) Bi(1) O(8) Bi(3) 172.1(5) no 0_2 0_1 0_0 0_0
O(6) Bi(1) O(8) Bi(4) 62.3(9) no 0_2 0_1 0_0 0_0
O(6) Bi(1) O(8) Bi(1) 90.4(8) no 0_2 0_1 0_0 0_0
O(7) Bi(1) O(8) Bi(1) -34.7(12) no 0_1 0_0 0_0 0_0
O(7) Bi(1) O(8) Bi(3) -138.3(6) no 0_1 0_0 0_0 0_0
O(7) Bi(1) O(8) Bi(4) 112.0(8) no 0_1 0_0 0_0 0_0
O(8) Bi(1) O(7) Bi(2) 135.3(6) no 0_1 0_0 0_0 0_0
O(8) Bi(1) O(7) V(1) -78.3(16) no 0_1 0_0 0_0 0_0
O(7) Bi(1) O(8) Bi(1) 157.3(8) no 0_1 0_0 0_0 0_0
O(8) Bi(1) O(7) Bi(2) 103.0(6) no 0_2 0_1 0_1 0_0
O(8) Bi(1) O(7) V(1) -110.7(15) no 0_2 0_1 0_1 0_0
O(8) Bi(1) O(8) Bi(3) -103.6(6) no 0_2 0_1 0_1 0_0
O(8) Bi(1) O(8) Bi(4) 146.6(11) no 0_2 0_1 0_1 0_0
O(2) Bi(2) O(2) Bi(4) 125.3(7) no 0_2 0_1 0_1 0_1
O(4) Bi(2) O(2) Bi(2) -98.3(6) no 0_2 0_2 0_1 0_1
O(4) Bi(2) O(2) Bi(4) 27.0(6) no 0_2 0_2 0_1 0_1
O(2) Bi(2) O(5) V(2) 154.0(11) no 0_1 0_0 0_0 0_0
O(5) Bi(2) O(2) Bi(2) 91.1(6) no 0_1 0_0 0_0 0_0
O(5) Bi(2) O(2) Bi(4) -143.6(8) no 0_1 0_0 0_0 0_0
O(2) Bi(2) O(7) Bi(1) -40.0(5) no 0_1 0_0 0_0 0_0
O(2) Bi(2) O(7) V(1) 160.5(7) no 0_1 0_0 0_0 0_0
O(7) Bi(2) O(2) Bi(2) 168.8(6) no 0_1 0_0 0_0 0_0
O(7) Bi(2) O(2) Bi(4) -65.9(7) no 0_1 0_0 0_0 0_0
O(4) Bi(2) O(2) Bi(2) 72.8(6) no 0_2 0_2 0_1 0_1
O(2) Bi(2) O(5) V(2) -131.0(10) no 0_2 0_1 0_1 0_1
O(5) Bi(2) O(2) Bi(2) -78.8(6) no 0_1 0_0 0_0 0_0
O(2) Bi(2) O(7) Bi(1) -20.3(10) no 0_2 0_1 0_1 0_1
O(2) Bi(2) O(7) V(1) -179.8(2) no 0_2 0_1 0_1 0_1
O(7) Bi(2) O(2) Bi(2) -19.5(10) no 0_1 0_0 0_0 0_0
O(4) Bi(2) O(5) V(2) 134.8(12) no 0_2 0_2 0_1 0_1
O(4) Bi(2) O(7) Bi(1) -114.3(6) no 0_2 0_2 0_1 0_1
O(4) Bi(2) O(7) V(1) 86.2(8) no 0_2 0_2 0_1 0_1
O(5) Bi(2) O(7) Bi(1) 42.5(6) no 0_1 0_0 0_0 0_0
O(5) Bi(2) O(7) V(1) -117.1(8) no 0_1 0_0 0_0 0_0
O(7) Bi(2) O(5) V(2) 78.8(10) no 0_1 0_0 0_0 0_0
Bi(3) Bi(3) O(1) Bi(1) 1.6(6) no 0_2 0_0 0_1 0_0
Bi(3) Bi(3) O(1) V(1) -163.1(7) no 0_2 0_0 0_1 0_0
O(1) Bi(3) Bi(3) O(8) 17.8(17) no 0_1 0_0 0_0 0_0
Bi(3) Bi(3) O(1) Bi(1) 178.7(5) no 0_2 0_0 0_1 0_0
Bi(3) Bi(3) O(1) V(1) -19.2(8) no 0_2 0_0 0_1 0_0
O(1) Bi(3) Bi(3) O(8) -162.2(17) no 0_2 0_0 0_1 0_0
O(3) Bi(3) Bi(3) O(1) -113.1(6) no 0_2 0_1 0_1 0_1
O(3) Bi(3) Bi(3) O(1) 66.9(6) no 0_2 0_1 0_1 0_1
O(3) Bi(3) Bi(3) O(8) 84.7(18) no 0_2 0_1 0_1 0_1
O(6) Bi(3) Bi(3) O(1) 102.8(7) no 0_2 0_0 0_0 0_0
O(6) Bi(3) Bi(3) O(1) -77.2(7) no 0_2 0_0 0_0 0_0
O(6) Bi(3) Bi(3) O(8) -59.5(19) no 0_2 0_0 0_0 0_0
Bi(3) Bi(3) O(8) Bi(1) 24.2(20) no 0_2 0_0 0_1 0_0
O(8) Bi(3) Bi(3) O(1) -17.8(17) no 0_2 0_0 0_1 0_0
O(8) Bi(3) Bi(3) O(1) 162.2(18) no 0_2 0_0 0_1 0_0
O(1) Bi(3) O(1) Bi(1) 178.7(10) no 0_1 0_0 0_0 0_0
O(1) Bi(3) O(1) V(1) -19.2(17) no 0_1 0_0 0_0 0_0
O(1) Bi(3) O(1) Bi(1) 1.6(16) no 0_2 0_0 0_1 0_0
O(1) Bi(3) O(1) V(1) -163.1(10) no 0_2 0_0 0_1 0_0
O(3) Bi(3) O(1) Bi(1) -112.4(7) no 0_2 0_1 0_1 0_1
O(3) Bi(3) O(1) V(1) 82.9(7) no 0_2 0_1 0_1 0_1
O(3) Bi(3) O(1) Bi(3) -114.0(5) no 0_2 0_1 0_1 0_1
O(6) Bi(3) O(1) Bi(1) 114.6(7) no 0_2 0_0 0_0 0_0
O(6) Bi(3) O(1) V(1) -50.1(7) no 0_2 0_0 0_0 0_0
O(6) Bi(3) O(1) Bi(3) 113.0(6) no 0_2 0_0 0_0 0_0
O(1) Bi(3) O(8) Bi(1) -176.2(4) no 0_1 0_0 0_0 0_0
O(8) Bi(3) O(1) Bi(1) -173.3(5) no 0_2 0_0 0_1 0_0
O(8) Bi(3) O(1) V(1) 22.0(8) no 0_2 0_0 0_1 0_0
O(8) Bi(3) O(1) Bi(3) -174.9(5) no 0_2 0_0 0_1 0_0
O(3) Bi(3) O(1) Bi(1) -73.4(6) no 0_2 0_1 0_1 0_1
O(3) Bi(3) O(1) Bi(3) 108.0(6) no 0_2 0_1 0_1 0_1
O(3) Bi(3) O(1) V(1) 88.8(9) no 0_2 0_1 0_1 0_1
O(6) Bi(3) O(1) Bi(1) 67.9(7) no 0_2 0_0 0_0 0_0
O(6) Bi(3) O(1) Bi(3) -110.7(6) no 0_2 0_0 0_0 0_0
O(6) Bi(3) O(1) V(1) -129.9(8) no 0_2 0_0 0_0 0_0
O(1) Bi(3) O(8) Bi(1) 5.6(4) no 0_2 0_0 0_1 0_0
O(8) Bi(3) O(1) Bi(1) -5.6(4) no 0_2 0_0 0_1 0_0
O(8) Bi(3) O(1) Bi(3) 175.7(4) no 0_2 0_0 0_1 0_0
O(8) Bi(3) O(1) V(1) 156.6(8) no 0_2 0_0 0_1 0_0
O(3) Bi(3) O(8) Bi(1) 123.0(6) no 0_2 0_1 0_1 0_1
O(6) Bi(3) O(8) Bi(1) -99.7(6) no 0_2 0_0 0_0 0_0
O(3) Bi(4) O(2) Bi(2) 34.4(8) no 0_2 0_1 0_0 0_0
O(2) Bi(4) O(8) Bi(1) 136.3(10) no 0_1 0_-1 0_-1 0_-1
O(8) Bi(4) O(2) Bi(2) 113.3(9) no 0_2 0_0 0_0 0_-1
O(9) Bi(4) O(2) Bi(2) -149.6(8) no 0_2 0_0 0_0 0_0
O(10) Bi(4) O(2) Bi(2) 156.6(8) no 0_2 0_0 0_0 0_-1
O(3) Bi(4) O(8) Bi(1) -110.1(9) no 0_2 0_1 0_0 0_0
O(9) Bi(4) O(8) Bi(1) 62.6(9) no 0_2 0_0 0_0 0_0
O(10) Bi(4) O(8) Bi(1) -17.2(8) no 0_2 0_0 0_0 0_-1
O(4) V(1) O(1) Bi(1) 70.3(11) no 0_1 0_-1 0_0 0_0
O(4) V(1) O(1) Bi(3) -126.1(8) no 0_1 0_-1 0_0 0_0
O(4) V(1) O(1) Bi(3) -132.7(9) no 0_1 0_-1 0_0 0_0
O(1) V(1) O(7) Bi(1) 76.8(14) no 0_1 0_0 0_0 0_0
O(1) V(1) O(7) Bi(2) -139.3(6) no 0_1 0_0 0_0 0_0
O(7) V(1) O(1) Bi(1) -175.6(8) no 0_1 0_-1 0_0 0_0
O(7) V(1) O(1) Bi(3) -12.0(7) no 0_1 0_-1 0_0 0_0
O(7) V(1) O(1) Bi(3) -18.5(9) no 0_1 0_-1 0_0 0_0
O(10) V(1) O(1) Bi(1) -49.6(12) no 0_2 0_0 0_0 0_0
O(10) V(1) O(1) Bi(3) 114.0(9) no 0_2 0_0 0_0 0_0
O(10) V(1) O(1) Bi(3) 107.4(10) no 0_2 0_0 0_0 0_0
O(4) V(1) O(7) Bi(1) -164.7(13) no 0_1 0_-1 0_0 0_0
O(4) V(1) O(7) Bi(2) -20.7(8) no 0_1 0_-1 0_0 0_0
O(10) V(1) O(7) Bi(1) -48.7(17) no 0_2 0_0 0_0 0_0
O(10) V(1) O(7) Bi(2) 95.3(8) no 0_2 0_0 0_0 0_0
O(3) V(2) O(5) Bi(2) 130.2(9) no 0_2 0_1 0_1 0_1
O(6) V(2) O(5) Bi(2) -112.0(10) no 0_1 0_0 0_1 0_0
O(9) V(2) O(5) Bi(2) 10.4(12) no 0_2 0_1 0_1 0_1
